data_1556144
loop_
_publ_author_name
'Fustero, Santos'
'Ib\'a\~nez, Ignacio'
'Barrio, Pablo'
'Maestro, Miguel A.'
'Catal\'an, Silvia'

_publ_section_title
;
 Gold-catalyzed intramolecular hydroamination of o-alkynylbenzyl
 carbamates: a route to chiral fluorinated isoindoline and isoquinoline
 derivatives.
;
_journal_issue 4
_journal_name_full 'Organic letters'
_journal_page_first 832
_journal_page_last 835
_journal_paper_doi 10.1021/ol3035142
_journal_volume 15
_journal_year 2013
_chemical_absolute_configuration ad
_chemical_formula_moiety 'C21 H20 F5 N O2'
_chemical_formula_sum 'C21 H20 F5 N O2'
_chemical_formula_weight 413.38
_space_group_IT_number 19
_space_group_name_Hall 'P 2ac 2ab'
_space_group_name_H-M_alt 'P 21 21 21'
_symmetry_cell_setting orthorhombic
_symmetry_space_group_name_H-M 'P 21 21 21'
_atom_sites_solution_hydrogens geom
_atom_sites_solution_primary direct
_atom_sites_solution_secondary difmap
_audit_creation_method SHELXL-97
_cell_angle_alpha 90.00
_cell_angle_beta 90.00
_cell_angle_gamma 90.00
_cell_formula_units_Z 4
_cell_length_a 7.5446(2)
_cell_length_b 14.1930(4)
_cell_length_c 17.9736(6)
_cell_measurement_temperature 100(2)
_cell_volume 1924.62(10)
_computing_cell_refinement 'SAINT V7.12A (Bruker 2004)'
_computing_data_collection 'Apex2 V.1.0-27(Bruker 2005)'
_computing_data_reduction 'SAINT and XPREP Version 6.14, 2003'
_computing_molecular_graphics 'Bruker SHELXTL suite ver. 6.12, 2001'
_computing_publication_material 'Bruker SHELXTL suite ver. 6.12, 2001'
_computing_structure_refinement 'SHELXL-97 in SHELXTL  ver. 6.12, 2001'
_computing_structure_solution 'SHELXS-97 in SHELXTL ver. 6.12, 2001'
_diffrn_ambient_temperature 100(2)
_diffrn_measured_fraction_theta_full 0.999
_diffrn_measured_fraction_theta_max 0.999
_diffrn_measurement_device_type 'CCD area detector'
_diffrn_measurement_method 'phi and omega scans'
_diffrn_radiation_monochromator graphite
_diffrn_radiation_source 'fine-focus sealed tube'
_diffrn_radiation_type MoK\a
_diffrn_radiation_wavelength 0.71073
_diffrn_reflns_av_R_equivalents 0.0549
_diffrn_reflns_av_sigmaI/netI 0.0226
_diffrn_reflns_limit_h_max 8
_diffrn_reflns_limit_h_min -8
_diffrn_reflns_limit_k_max 16
_diffrn_reflns_limit_k_min -16
_diffrn_reflns_limit_l_max 21
_diffrn_reflns_limit_l_min -21
_diffrn_reflns_number 45330
_diffrn_reflns_theta_full 25.05
_diffrn_reflns_theta_max 25.05
_diffrn_reflns_theta_min 1.83
_exptl_absorpt_coefficient_mu 0.124
_exptl_absorpt_correction_T_max 0.9792
_exptl_absorpt_correction_T_min 0.9614
_exptl_absorpt_correction_type multi-scan
_exptl_absorpt_process_details
; 
 SADABS program multi-scan
 Blessing, Acta Cryst. (1995) A51 33-38
;
_exptl_crystal_colour colourless
_exptl_crystal_density_diffrn 1.427
_exptl_crystal_density_method 'not measured'
_exptl_crystal_description prism
_exptl_crystal_F_000 856
_exptl_crystal_size_max 0.32
_exptl_crystal_size_mid 0.20
_exptl_crystal_size_min 0.17
_refine_diff_density_max 0.153
_refine_diff_density_min -0.160
_refine_diff_density_rms 0.042
_refine_ls_abs_structure_details 'Flack H D (1983), Acta Cryst. A39, 876-881'
_refine_ls_abs_structure_Flack 0.5(6)
_refine_ls_extinction_method none
_refine_ls_goodness_of_fit_ref 1.075
_refine_ls_hydrogen_treatment noref
_refine_ls_matrix_type full
_refine_ls_number_parameters 263
_refine_ls_number_reflns 3402
_refine_ls_number_restraints 0
_refine_ls_restrained_S_all 1.075
_refine_ls_R_factor_all 0.0345
_refine_ls_R_factor_gt 0.0291
_refine_ls_shift/su_max 0.000
_refine_ls_shift/su_mean 0.000
_refine_ls_structure_factor_coef Fsqd
_refine_ls_weighting_details 'calc w=1/[\s^2^(Fo^2^)+(0.0416P)^2^+0.5104P] where P=(Fo^2^+2Fc^2^)/3'
_refine_ls_weighting_scheme calc
_refine_ls_wR_factor_gt 0.0699
_refine_ls_wR_factor_ref 0.0806
_reflns_number_gt 3098
_reflns_number_total 3402
_reflns_threshold_expression >2sigma(I)
_cod_data_source_file ol3035142_si_001.cif
_cod_data_source_block anc1
_cod_original_sg_symbol_H-M P2(1)2(1)2(1)
_cod_database_code 1556144

loop_
_symmetry_equiv_pos_as_xyz
'x, y, z'
'-x+1/2, -y, z+1/2'
'-x, y+1/2, -z+1/2'
'x+1/2, -y+1/2, -z'

loop_
_atom_site_label
_atom_site_type_symbol
_atom_site_fract_x
_atom_site_fract_y
_atom_site_fract_z
_atom_site_U_iso_or_equiv
_atom_site_adp_type
_atom_site_occupancy
_atom_site_symmetry_multiplicity
_atom_site_calc_flag
_atom_site_refinement_flags
F1 F 0.52224(18) 0.94470(10) 0.84052(8) 0.0479(4) Uani 1 1 d .
F2 F 0.63589(16) 0.62451(8) 0.79854(7) 0.0353(3) Uani 1 1 d .
F3 F 0.13837(16) 0.57184(8) 0.57893(6) 0.0325(3) Uani 1 1 d .
F4 F 0.09269(17) 0.45093(8) 0.64778(6) 0.0330(3) Uani 1 1 d .
F5 F -0.08291(17) 0.48046(9) 0.55690(7) 0.0361(3) Uani 1 1 d .
O1 O -0.00477(18) 0.51355(9) 0.80035(7) 0.0226(3) Uani 1 1 d .
O2 O 0.04851(17) 0.66475(8) 0.83542(7) 0.0196(3) Uani 1 1 d .
N1 N -0.0063(2) 0.63347(10) 0.71643(8) 0.0169(3) Uani 1 1 d .
C1 C -0.2151(2) 0.65195(13) 0.62155(9) 0.0190(4) Uani 1 1 d .
C2 C -0.3513(3) 0.64037(15) 0.57057(10) 0.0238(4) Uani 1 1 d .
H2A H -0.3819 0.5808 0.5533 0.029 Uiso 1 1 calc R
C3 C -0.4407(3) 0.71972(15) 0.54601(10) 0.0258(5) Uani 1 1 d .
H3A H -0.5316 0.7133 0.5114 0.031 Uiso 1 1 calc R
C4 C -0.3965(3) 0.80900(14) 0.57242(11) 0.0250(4) Uani 1 1 d .
H4A H -0.4595 0.8614 0.5561 0.030 Uiso 1 1 calc R
C5 C -0.2596(3) 0.82015(14) 0.62266(10) 0.0220(4) Uani 1 1 d .
H5A H -0.2286 0.8797 0.6399 0.026 Uiso 1 1 calc R
C6 C -0.1693(2) 0.74070(13) 0.64694(9) 0.0176(4) Uani 1 1 d .
C7 C -0.0183(2) 0.73611(12) 0.70084(10) 0.0174(4) Uani 1 1 d .
H7A H -0.0478 0.7706 0.7464 0.021 Uiso 1 1 calc R
C8 C -0.1074(3) 0.57826(13) 0.66206(10) 0.0190(4) Uani 1 1 d .
H8A H -0.1879 0.5358 0.6886 0.023 Uiso 1 1 calc R
C9 C 0.1521(2) 0.77580(13) 0.66612(10) 0.0198(4) Uani 1 1 d .
H9A H 0.1835 0.7378 0.6232 0.024 Uiso 1 1 calc R
H9B H 0.1293 0.8393 0.6487 0.024 Uiso 1 1 calc R
C10 C 0.3062(3) 0.77785(14) 0.71879(10) 0.0199(4) Uani 1 1 d .
C11 C 0.3484(3) 0.86150(15) 0.75480(11) 0.0255(4) Uani 1 1 d .
H11A H 0.2844 0.9161 0.7450 0.031 Uiso 1 1 calc R
C12 C 0.5858(3) 0.78469(16) 0.82121(11) 0.0300(5) Uani 1 1 d .
H12A H 0.6786 0.7866 0.8552 0.036 Uiso 1 1 calc R
C13 C 0.4854(3) 0.86256(15) 0.80490(12) 0.0303(5) Uani 1 1 d .
C14 C 0.4041(3) 0.69737(14) 0.73378(10) 0.0216(4) Uani 1 1 d .
H14A H 0.3782 0.6406 0.7104 0.026 Uiso 1 1 calc R
C15 C 0.5403(3) 0.70383(15) 0.78410(11) 0.0263(5) Uani 1 1 d .
C16 C 0.0114(3) 0.52088(13) 0.61186(11) 0.0243(4) Uani 1 1 d .
C17 C 0.0114(2) 0.59673(13) 0.78659(10) 0.0183(4) Uani 1 1 d .
C18 C 0.0772(3) 0.64372(13) 0.91503(10) 0.0224(4) Uani 1 1 d .
C19 C -0.0806(3) 0.59282(16) 0.94769(11) 0.0340(5) Uani 1 1 d .
H19A H -0.0883 0.5308 0.9267 0.051 Uiso 1 1 calc R
H19B H -0.1868 0.6272 0.9365 0.051 Uiso 1 1 calc R
H19C H -0.0668 0.5881 1.0007 0.051 Uiso 1 1 calc R
C20 C 0.2478(3) 0.58974(16) 0.92427(12) 0.0339(5) Uani 1 1 d .
H20A H 0.2344 0.5278 0.9036 0.051 Uiso 1 1 calc R
H20B H 0.2761 0.5849 0.9762 0.051 Uiso 1 1 calc R
H20C H 0.3416 0.6222 0.8989 0.051 Uiso 1 1 calc R
C21 C 0.0930(3) 0.74159(15) 0.94774(11) 0.0312(5) Uani 1 1 d .
H21A H -0.0171 0.7745 0.9415 0.047 Uiso 1 1 calc R
H21B H 0.1858 0.7753 0.9227 0.047 Uiso 1 1 calc R
H21C H 0.1204 0.7370 0.9998 0.047 Uiso 1 1 calc R

loop_
_atom_site_aniso_label
_atom_site_aniso_U_11
_atom_site_aniso_U_22
_atom_site_aniso_U_33
_atom_site_aniso_U_23
_atom_site_aniso_U_13
_atom_site_aniso_U_12
F1 0.0368(7) 0.0509(8) 0.0562(8) -0.0317(7) -0.0116(7) -0.0022(7)
F2 0.0217(6) 0.0428(7) 0.0412(7) 0.0103(6) -0.0021(6) 0.0098(6)
F3 0.0352(7) 0.0325(7) 0.0297(6) -0.0039(5) 0.0115(6) 0.0019(6)
F4 0.0380(7) 0.0271(6) 0.0339(7) -0.0009(5) -0.0015(6) 0.0127(5)
F5 0.0396(7) 0.0358(7) 0.0329(7) -0.0187(6) -0.0090(6) 0.0058(6)
O1 0.0265(7) 0.0184(7) 0.0229(7) 0.0023(5) -0.0042(6) -0.0003(6)
O2 0.0245(7) 0.0196(6) 0.0147(6) 0.0016(5) -0.0023(5) 0.0000(5)
N1 0.0185(8) 0.0148(7) 0.0174(7) -0.0001(6) -0.0031(6) 0.0001(7)
C1 0.0188(10) 0.0242(10) 0.0140(8) -0.0007(8) 0.0014(8) 0.0004(8)
C2 0.0223(10) 0.0301(10) 0.0192(9) -0.0019(9) -0.0010(8) -0.0030(9)
C3 0.0190(10) 0.0418(12) 0.0166(9) 0.0030(9) -0.0022(8) 0.0019(9)
C4 0.0224(10) 0.0314(11) 0.0213(9) 0.0078(9) 0.0013(8) 0.0055(9)
C5 0.0233(10) 0.0229(10) 0.0198(9) 0.0037(8) 0.0016(8) 0.0010(8)
C6 0.0138(9) 0.0242(10) 0.0147(9) 0.0030(7) 0.0026(7) 0.0003(7)
C7 0.0203(10) 0.0152(8) 0.0167(8) 0.0000(7) -0.0001(8) 0.0003(7)
C8 0.0198(10) 0.0193(9) 0.0178(9) -0.0008(8) -0.0025(8) -0.0016(7)
C9 0.0184(9) 0.0220(9) 0.0188(9) 0.0013(8) -0.0010(8) -0.0008(8)
C10 0.0171(10) 0.0257(10) 0.0168(9) -0.0006(8) 0.0037(8) -0.0021(8)
C11 0.0198(10) 0.0301(11) 0.0266(10) -0.0059(9) 0.0013(8) 0.0019(9)
C12 0.0156(10) 0.0511(13) 0.0234(10) -0.0042(10) -0.0025(8) 0.0013(9)
C13 0.0230(11) 0.0378(12) 0.0302(10) -0.0151(10) 0.0021(9) -0.0050(10)
C14 0.0167(10) 0.0250(10) 0.0231(10) -0.0007(8) 0.0043(8) -0.0012(8)
C15 0.0165(10) 0.0372(12) 0.0254(10) 0.0056(9) 0.0043(8) 0.0065(9)
C16 0.0278(11) 0.0217(10) 0.0234(10) -0.0027(8) -0.0039(9) 0.0015(9)
C17 0.0138(9) 0.0212(10) 0.0200(9) -0.0005(7) 0.0004(8) 0.0005(8)
C18 0.0312(11) 0.0227(10) 0.0133(8) 0.0010(8) -0.0039(8) -0.0006(9)
C19 0.0439(14) 0.0384(12) 0.0198(10) 0.0040(9) 0.0009(10) -0.0092(11)
C20 0.0400(13) 0.0322(12) 0.0294(11) -0.0017(9) -0.0146(11) 0.0062(10)
C21 0.0449(14) 0.0285(11) 0.0202(10) -0.0029(8) -0.0058(10) 0.0001(10)

loop_
_atom_type_symbol
_atom_type_description
_atom_type_scat_dispersion_real
_atom_type_scat_dispersion_imag
_atom_type_scat_source
C C 0.0033 0.0016 'International Tables Vol C Tables 4.2.6.8 and 6.1.1.4'
H H 0.0000 0.0000 'International Tables Vol C Tables 4.2.6.8 and 6.1.1.4'
N N 0.0061 0.0033 'International Tables Vol C Tables 4.2.6.8 and 6.1.1.4'
O O 0.0106 0.0060 'International Tables Vol C Tables 4.2.6.8 and 6.1.1.4'
F F 0.0171 0.0103 'International Tables Vol C Tables 4.2.6.8 and 6.1.1.4'

loop_
_geom_angle_atom_site_label_1
_geom_angle_atom_site_label_2
_geom_angle_atom_site_label_3
_geom_angle
C17 O2 C18 121.43(14)
C17 N1 C8 117.40(14)
C17 N1 C7 123.51(14)
C8 N1 C7 111.50(14)
C6 C1 C2 120.73(18)
C6 C1 C8 109.70(16)
C2 C1 C8 129.39(18)
C1 C2 C3 118.37(19)
C1 C2 H2A 120.8
C3 C2 H2A 120.8
C2 C3 C4 120.93(18)
C2 C3 H3A 119.5
C4 C3 H3A 119.5
C5 C4 C3 120.40(18)
C5 C4 H4A 119.8
C3 C4 H4A 119.8
C4 C5 C6 118.66(18)
C4 C5 H5A 120.7
C6 C5 H5A 120.7
C1 C6 C5 120.89(17)
C1 C6 C7 111.33(16)
C5 C6 C7 127.77(17)
N1 C7 C6 102.18(14)
N1 C7 C9 112.66(15)
C6 C7 C9 110.98(14)
N1 C7 H7A 110.3
C6 C7 H7A 110.3
C9 C7 H7A 110.3
N1 C8 C1 103.34(14)
N1 C8 C16 112.19(16)
C1 C8 C16 113.86(15)
N1 C8 H8A 109.1
C1 C8 H8A 109.1
C16 C8 H8A 109.1
C10 C9 C7 113.54(15)
C10 C9 H9A 108.9
C7 C9 H9A 108.9
C10 C9 H9B 108.9
C7 C9 H9B 108.9
H9A C9 H9B 107.7
C14 C10 C11 119.43(18)
C14 C10 C9 121.31(17)
C11 C10 C9 119.23(17)
C13 C11 C10 119.22(19)
C13 C11 H11A 120.4
C10 C11 H11A 120.4
C15 C12 C13 115.62(18)
C15 C12 H12A 122.2
C13 C12 H12A 122.2
F1 C13 C12 118.53(18)
F1 C13 C11 118.24(19)
C12 C13 C11 123.22(19)
C15 C14 C10 118.17(19)
C15 C14 H14A 120.9
C10 C14 H14A 120.9
F2 C15 C14 117.83(18)
F2 C15 C12 117.83(18)
C14 C15 C12 124.33(19)
F4 C16 F3 106.70(16)
F4 C16 F5 106.33(15)
F3 C16 F5 106.51(15)
F4 C16 C8 112.65(16)
F3 C16 C8 113.43(16)
F5 C16 C8 110.76(16)
O1 C17 O2 126.26(16)
O1 C17 N1 123.24(16)
O2 C17 N1 110.50(15)
O2 C18 C20 109.56(16)
O2 C18 C19 110.92(16)
C20 C18 C19 112.77(17)
O2 C18 C21 101.67(15)
C20 C18 C21 110.89(18)
C19 C18 C21 110.48(18)
C18 C19 H19A 109.5
C18 C19 H19B 109.5
H19A C19 H19B 109.5
C18 C19 H19C 109.5
H19A C19 H19C 109.5
H19B C19 H19C 109.5
C18 C20 H20A 109.5
C18 C20 H20B 109.5
H20A C20 H20B 109.5
C18 C20 H20C 109.5
H20A C20 H20C 109.5
H20B C20 H20C 109.5
C18 C21 H21A 109.5
C18 C21 H21B 109.5
H21A C21 H21B 109.5
C18 C21 H21C 109.5
H21A C21 H21C 109.5
H21B C21 H21C 109.5

loop_
_geom_bond_atom_site_label_1
_geom_bond_atom_site_label_2
_geom_bond_distance
F1 C13 1.359(2)
F2 C15 1.362(2)
F3 C16 1.338(2)
F4 C16 1.334(2)
F5 C16 1.346(2)
O1 C17 1.212(2)
O2 C17 1.334(2)
O2 C18 1.478(2)
N1 C17 1.371(2)
N1 C8 1.467(2)
N1 C7 1.486(2)
C1 C6 1.383(3)
C1 C2 1.387(3)
C1 C8 1.511(3)
C2 C3 1.385(3)
C2 H2A 0.9300
C3 C4 1.394(3)
C3 H3A 0.9300
C4 C5 1.381(3)
C4 H4A 0.9300
C5 C6 1.388(3)
C5 H5A 0.9300
C6 C7 1.497(3)
C7 C9 1.536(3)
C7 H7A 0.9800
C8 C16 1.510(3)
C8 H8A 0.9800
C9 C10 1.499(3)
C9 H9A 0.9700
C9 H9B 0.9700
C10 C14 1.387(3)
C10 C11 1.389(3)
C11 C13 1.371(3)
C11 H11A 0.9300
C12 C15 1.371(3)
C12 C13 1.372(3)
C12 H12A 0.9300
C14 C15 1.372(3)
C14 H14A 0.9300
C18 C20 1.507(3)
C18 C19 1.511(3)
C18 C21 1.513(3)
C19 H19A 0.9600
C19 H19B 0.9600
C19 H19C 0.9600
C20 H20A 0.9600
C20 H20B 0.9600
C20 H20C 0.9600
C21 H21A 0.9600
C21 H21B 0.9600
C21 H21C 0.9600

loop_
_geom_torsion_atom_site_label_1
_geom_torsion_atom_site_label_2
_geom_torsion_atom_site_label_3
_geom_torsion_atom_site_label_4
_geom_torsion
C6 C1 C2 C3 -0.3(3)
C8 C1 C2 C3 174.23(19)
C1 C2 C3 C4 -0.7(3)
C2 C3 C4 C5 1.3(3)
C3 C4 C5 C6 -0.9(3)
C2 C1 C6 C5 0.7(3)
C8 C1 C6 C5 -174.82(17)
C2 C1 C6 C7 -179.50(16)
C8 C1 C6 C7 5.0(2)
C4 C5 C6 C1 -0.1(3)
C4 C5 C6 C7 -179.86(17)
C17 N1 C7 C6 -134.31(16)
C8 N1 C7 C6 14.35(18)
C17 N1 C7 C9 106.54(18)
C8 N1 C7 C9 -104.80(17)
C1 C6 C7 N1 -11.64(19)
C5 C6 C7 N1 168.17(17)
C1 C6 C7 C9 108.68(17)
C5 C6 C7 C9 -71.5(2)
C17 N1 C8 C1 139.04(15)
C7 N1 C8 C1 -11.72(19)
C17 N1 C8 C16 -97.89(18)
C7 N1 C8 C16 111.35(17)
C6 C1 C8 N1 4.0(2)
C2 C1 C8 N1 -170.99(17)
C6 C1 C8 C16 -117.94(17)
C2 C1 C8 C16 67.1(3)
N1 C7 C9 C10 -69.2(2)
C6 C7 C9 C10 176.96(15)
C7 C9 C10 C14 79.5(2)
C7 C9 C10 C11 -98.7(2)
C14 C10 C11 C13 -0.5(3)
C9 C10 C11 C13 177.76(18)
C15 C12 C13 F1 179.18(18)
C15 C12 C13 C11 -0.2(3)
C10 C11 C13 F1 -178.78(18)
C10 C11 C13 C12 0.6(3)
C11 C10 C14 C15 -0.1(3)
C9 C10 C14 C15 -178.25(17)
C10 C14 C15 F2 179.99(16)
C10 C14 C15 C12 0.5(3)
C13 C12 C15 F2 -179.85(17)
C13 C12 C15 C14 -0.3(3)
N1 C8 C16 F4 68.8(2)
C1 C8 C16 F4 -174.31(15)
N1 C8 C16 F3 -52.6(2)
C1 C8 C16 F3 64.3(2)
N1 C8 C16 F5 -172.27(14)
C1 C8 C16 F5 -55.4(2)
C18 O2 C17 O1 0.8(3)
C18 O2 C17 N1 -178.93(15)
C8 N1 C17 O1 21.9(3)
C7 N1 C17 O1 168.87(18)
C8 N1 C17 O2 -158.34(15)
C7 N1 C17 O2 -11.4(2)
C17 O2 C18 C20 68.8(2)
C17 O2 C18 C19 -56.3(2)
C17 O2 C18 C21 -173.81(17)
